data_4323460
loop_
_publ_author_name
'Sudhir Achar'
'Chad E. Immoos'
'Michael G. Hill'
'Vincent J. Catalano'

_publ_section_title
;
 Synthesis, Characterization, and Electrochemistry of Heterometallic
 Dendrimers
;
_journal_name_full 'Inorganic Chemistry'
_journal_page_first 2314
_journal_page_last 2320
_journal_paper_doi 10.1021/ic961435j
_journal_volume 36
_journal_year 1997
_chemical_formula_sum 'C81 H75 Br2 Cl2 Fe4 N4 Pt2'
_chemical_formula_weight 1948.75
_chemical_name_systematic
; 
 ? 
;
_space_group_IT_number 2
_symmetry_cell_setting triclinic
_symmetry_space_group_name_Hall '-P 1'
_symmetry_space_group_name_H-M 'P -1'
_atom_sites_solution_hydrogens geom
_atom_sites_solution_primary direct
_atom_sites_solution_secondary difmap
_audit_creation_method SHELXL
_cell_angle_alpha 69.46(5)
_cell_angle_beta 71.15(5)
_cell_angle_gamma 81.87(6)
_cell_formula_units_Z 2
_cell_length_a 14.469(12)
_cell_length_b 15.145(11)
_cell_length_c 21.327(18)
_cell_measurement_reflns_used 12
_cell_measurement_temperature 293(2)
_cell_measurement_theta_max 4.5
_cell_measurement_theta_min 2.4
_cell_volume 4140(6)
_computing_cell_refinement 'Siemens XSCANS'
_computing_data_collection 'Siemens XSCANS'
_computing_data_reduction 'Siemens XSCANS'
_computing_molecular_graphics 'Siemens SHELXTL'
_computing_publication_material 'Siemens SHELXTL'
_computing_structure_refinement 'Siemens SHELXTL'
_computing_structure_solution 'Siemens SHELXTL'
_diffrn_ambient_temperature 193(2)
_diffrn_measurement_device 'Siemens P4'
_diffrn_measurement_method '\W scans'
_diffrn_radiation_monochromator graphite
_diffrn_radiation_source 'fine-focus sealed tube'
_diffrn_radiation_type MoK\a
_diffrn_radiation_wavelength 0.71073
_diffrn_reflns_av_R_equivalents 0.1486
_diffrn_reflns_av_sigmaI/netI 0.3002
_diffrn_reflns_limit_h_max 10
_diffrn_reflns_limit_h_min -1
_diffrn_reflns_limit_k_max 10
_diffrn_reflns_limit_k_min -13
_diffrn_reflns_limit_l_max 16
_diffrn_reflns_limit_l_min -15
_diffrn_reflns_number 4224
_diffrn_reflns_theta_max 19.93
_diffrn_reflns_theta_min 1.83
_diffrn_standards_decay_% 2
_diffrn_standards_interval_count 98
_diffrn_standards_number 2
_exptl_absorpt_coefficient_mu 5.120
_exptl_absorpt_correction_T_max 0.847
_exptl_absorpt_correction_T_min 0.606
_exptl_absorpt_correction_type none
_exptl_crystal_colour red
_exptl_crystal_density_diffrn 1.563
_exptl_crystal_description 'thin plates'
_exptl_crystal_F_000 1906
_exptl_crystal_size_max 0.12
_exptl_crystal_size_mid 0.11
_exptl_crystal_size_min 0.04
_refine_diff_density_max 1.446
_refine_diff_density_min -0.760
_refine_diff_density_rms 0.223
_refine_ls_extinction_coef 0.0012(3)
_refine_ls_extinction_expression Fc^*^=kFc[1+0.001xFc^2^\l^3^/sin(2\q)]^-1/4^
_refine_ls_extinction_method SHELXL
_refine_ls_goodness_of_fit_all 1.122
_refine_ls_goodness_of_fit_obs 1.345
_refine_ls_hydrogen_treatment 'Riding model with fixed U'
_refine_ls_matrix_type full
_refine_ls_number_parameters 307
_refine_ls_number_reflns 3360
_refine_ls_number_restraints 117
_refine_ls_restrained_S_all 1.103
_refine_ls_restrained_S_obs 1.288
_refine_ls_R_factor_all 0.2506
_refine_ls_R_factor_obs 0.1244
_refine_ls_shift/esd_max -0.935
_refine_ls_shift/esd_mean 0.011
_refine_ls_structure_factor_coef Fsqd
_refine_ls_weighting_details 'w=1/[\s^2^(Fo^2^)+(0.1589P)^2^+0.0000P] where P=(Fo^2^+2Fc^2^)/3'
_refine_ls_weighting_scheme calc
_refine_ls_wR_factor_all 0.3641
_refine_ls_wR_factor_obs 0.2825
_reflns_number_observed 1497
_reflns_number_total 3360
_reflns_observed_criterion >2sigma(I)
_cod_data_source_file ic961435j_3.cif
_cod_data_source_block vjc113
_cod_depositor_comments
;
The following automatic conversions were performed:

'_refine_ls_weighting_scheme' value 'calc
w=1/[\s^2^(Fo^2^)+(0.1589P)^2^+0.0000P] where P=(Fo^2^+2Fc^2^)/3' was
changed to 'calc'. New tag '_refine_ls_weighting_details' was
created. The value of the new tag was set to
'w=1/[\s^2^(Fo^2^)+(0.1589P)^2^+0.0000P] where P=(Fo^2^+2Fc^2^)/3'.

Automatic conversion script
Id: cif_fix_values 3143 2015-03-26 13:38:13Z robertas 
;
_cod_original_cell_volume 4139.6(58)
_cod_database_code 4323460

loop_
_symmetry_equiv_pos_as_xyz
'x, y, z'
'-x, -y, -z'

loop_
_atom_site_aniso_label
_atom_site_aniso_U_11
_atom_site_aniso_U_22
_atom_site_aniso_U_33
_atom_site_aniso_U_23
_atom_site_aniso_U_13
_atom_site_aniso_U_12
Pt1 0.065(4) 0.056(4) 0.061(4) -0.016(3) -0.001(3) -0.007(3)
Br1 0.103(11) 0.102(10) 0.094(9) -0.032(8) -0.036(9) 0.028(8)
Fe1 0.064(14) 0.134(16) 0.117(15) -0.009(12) 0.023(12) -0.001(12)
Fe2 0.109(15) 0.090(13) 0.074(12) -0.010(10) -0.021(11) -0.020(11)
Pt2 0.071(4) 0.093(4) 0.047(3) -0.016(3) -0.001(3) -0.003(3)
Br2 0.104(11) 0.148(12) 0.070(9) -0.023(8) -0.009(8) 0.009(9)
Fe3 0.260(33) 0.239(28) 0.161(21) -0.043(20) -0.046(22) 0.097(25)
Fe4 0.130(20) 0.265(27) 0.151(19) -0.027(18) -0.028(16) -0.091(20)

loop_
_atom_site_label
_atom_site_type_symbol
_atom_site_fract_x
_atom_site_fract_y
_atom_site_fract_z
_atom_site_U_iso_or_equiv
_atom_site_thermal_displace_type
_atom_site_occupancy
_atom_site_calc_flag
_atom_site_refinement_flags
_atom_site_disorder_group
Pt1 Pt 0.5750(3) -0.7377(3) 0.4148(2) 0.065(2) Uani 1 d . .
Br1 Br 0.6006(9) -0.7550(8) 0.5354(6) 0.101(5) Uani 1 d . .
N1 N 0.6142(49) -0.6023(28) 0.3839(27) 0.083(27) Uiso 1 d G .
C1 C 0.7068(39) -0.5670(40) 0.3460(25) 0.064(28) Uiso 1 d GU .
H1 H 0.7569(53) -0.6059(57) 0.3288(37) 0.077 Uiso 1 calc R .
C2 C 0.7245(34) -0.4737(44) 0.3337(24) 0.060(25) Uiso 1 d GU .
H2 H 0.7864(39) -0.4501(65) 0.3083(34) 0.072 Uiso 1 calc R .
C3 C 0.6497(50) -0.4156(28) 0.3593(29) 0.068(24) Uiso 1 d GU .
C4 C 0.5571(40) -0.4508(41) 0.3973(27) 0.071(26) Uiso 1 d GU .
H4 H 0.5070(54) -0.4119(58) 0.4145(39) 0.085 Uiso 1 calc R .
C5 C 0.5394(33) -0.5442(45) 0.4096(23) 0.045(24) Uiso 1 d GU .
N2 N 0.4425(34) -0.6577(38) 0.4425(22) 0.041(21) Uiso 1 d G .
C6 C 0.4480(34) -0.5652(39) 0.4392(23) 0.052(24) Uiso 1 d GU .
C7 C 0.3634(49) -0.5149(27) 0.4625(26) 0.053(24) Uiso 1 d GU .
H7 H 0.3671(71) -0.4531(30) 0.4603(39) 0.064 Uiso 1 calc R .
C8 C 0.2734(36) -0.5572(41) 0.4891(25) 0.059(23) Uiso 1 d GU .
C9 C 0.2679(32) -0.6497(42) 0.4924(24) 0.068(26) Uiso 1 d GU .
H9 H 0.2076(39) -0.6779(61) 0.5102(35) 0.081 Uiso 1 calc R .
C10 C 0.3525(45) -0.6999(27) 0.4691(25) 0.073(28) Uiso 1 d GU .
H10 H 0.3488(67) -0.7618(29) 0.4713(37) 0.087 Uiso 1 calc R .
C11 C 0.1796(69) -0.5214(66) 0.5178(42) 0.083(27) Uiso 1 d U .
H11A H 0.1245(69) -0.5572(66) 0.5340(42) 0.100 Uiso 1 calc R .
Fe1 Fe 0.0398(12) -0.2574(12) 0.4855(8) 0.127(7) Uani 1 d D .
C13 C 0.0903(48) -0.3716(40) 0.5499(28) 0.090(26) Uiso 1 d GDU .
C14 C 0.0855(53) -0.2909(52) 0.5703(27) 0.132(32) Uiso 1 d GDU .
H14 H 0.1376(76) -0.2654(80) 0.5739(43) 0.158 Uiso 1 calc R .
C15 C -0.0129(63) -0.2560(41) 0.5842(20) 0.160(35) Uiso 1 d GDU .
H15 H -0.0364(99) -0.2037(53) 0.5985(31) 0.193 Uiso 1 calc R .
C16 C -0.0688(31) -0.3151(56) 0.5724(26) 0.138(34) Uiso 1 d GDU .
H16 H -0.1355(29) -0.3083(88) 0.5776(42) 0.166 Uiso 1 calc R .
C17 C -0.0051(62) -0.3865(30) 0.5512(27) 0.122(31) Uiso 1 d GDU .
H17 H -0.0227(99) -0.4347(41) 0.5401(42) 0.146 Uiso 1 calc R .
C18 C 0.1176(61) -0.2407(55) 0.3859(20) 0.160(36) Uiso 1 d GDU .
H18 H 0.1659(61) -0.2818(55) 0.3699(20) 0.191 Uiso 1 calc R .
C19 C 0.1321(52) -0.1650(61) 0.4061(32) 0.169(38) Uiso 1 d GDU .
H19 H 0.1916(70) -0.1479(100) 0.4057(51) 0.203 Uiso 1 calc R .
C20 C 0.0398(83) -0.1202(21) 0.4272(32) 0.199(39) Uiso 1 d GDU .
H20 H 0.0283(133) -0.0685(24) 0.4429(48) 0.238 Uiso 1 calc R .
C21 C -0.0317(46) -0.1681(62) 0.4200(35) 0.188(39) Uiso 1 d GDU .
H21 H -0.0984(52) -0.1533(102) 0.4302(53) 0.226 Uiso 1 calc R .
C22 C 0.0163(75) -0.2426(54) 0.3945(28) 0.160(37) Uiso 1 d GDU .
H22 H -0.0133(119) -0.2851(79) 0.3850(45) 0.192 Uiso 1 calc R .
C23 C 0.6611(80) -0.3148(67) 0.3539(48) 0.106(30) Uiso 1 d U .
H23A H 0.6055(80) -0.2823(67) 0.3724(48) 0.128 Uiso 1 calc R .
C24 C 0.7477(78) -0.2681(63) 0.3234(47) 0.096(29) Uiso 1 d U .
H24A H 0.8030(78) -0.2946(63) 0.2987(47) 0.116 Uiso 1 calc R .
Fe2 Fe 0.7365(12) -0.0438(10) 0.2636(7) 0.096(6) Uani 1 d D .
C25 C 0.7515(65) -0.1732(23) 0.3305(34) 0.121(29) Uiso 1 d GDU .
C26 C 0.6835(42) -0.1162(56) 0.3658(18) 0.155(34) Uiso 1 d GDU .
H26 H 0.6183(48) -0.1293(89) 0.3905(29) 0.186 Uiso 1 calc R .
C27 C 0.7324(59) -0.0357(47) 0.3567(25) 0.123(32) Uiso 1 d GDU .
H27 H 0.7049(92) 0.0132(66) 0.3744(41) 0.148 Uiso 1 calc R .
C28 C 0.8307(46) -0.0429(49) 0.3158(33) 0.123(32) Uiso 1 d GDU .
H28 H 0.8789(69) 0.0004(71) 0.3020(51) 0.148 Uiso 1 calc R .
C29 C 0.8425(41) -0.1279(52) 0.2996(31) 0.123(31) Uiso 1 d GDU .
H29 H 0.8998(55) -0.1501(83) 0.2734(44) 0.147 Uiso 1 calc R .
C30 C 0.7814(46) 0.0223(62) 0.1593(17) 0.177(38) Uiso 1 d GDU .
H30 H 0.8453(46) 0.0265(62) 0.1301(17) 0.213 Uiso 1 calc R .
C31 C 0.7322(68) 0.0866(26) 0.1952(38) 0.157(36) Uiso 1 d GDU .
H31 H 0.7583(106) 0.1404(31) 0.1935(61) 0.188 Uiso 1 calc R .
C32 C 0.6362(51) 0.0545(51) 0.2340(35) 0.150(36) Uiso 1 d GDU .
H32 H 0.5884(76) 0.0835(83) 0.2623(49) 0.180 Uiso 1 calc R .
C33 C 0.6261(43) -0.0298(55) 0.2222(38) 0.148(35) Uiso 1 d GDU .
H33 H 0.5705(59) -0.0656(84) 0.2413(57) 0.177 Uiso 1 calc R .
C34 C 0.7158(70) -0.0497(48) 0.1760(31) 0.142(35) Uiso 1 d GDU .
H34 H 0.7292(111) -0.1008(65) 0.1596(51) 0.171 Uiso 1 calc R .
C35 C 0.5255(56) -0.8626(47) 0.4458(37) 0.061(30) Uiso 1 d . .
H35A H 0.5724(141) -0.9085(50) 0.4627(199) 0.073 Uiso 1 calc R .
H35B H 0.5144(289) -0.8739(118) 0.4073(68) 0.073 Uiso 1 calc R .
H35C H 0.4652(162) -0.8675(103) 0.4828(154) 0.073 Uiso 1 calc R .
C36 C 0.7108(59) -0.8021(57) 0.3882(42) 0.087(35) Uiso 1 d . .
H36A H 0.7606(60) -0.7588(125) 0.3773(240) 0.104 Uiso 1 calc R .
H36B H 0.7181(143) -0.8206(298) 0.3481(155) 0.104 Uiso 1 calc R .
H36C H 0.7168(142) -0.8569(196) 0.4269(97) 0.104 Uiso 1 calc R .
C37 C 0.5568(59) -0.7203(51) 0.3149(35) 0.057(27) Uiso 1 d U .
H37A H 0.5777(59) -0.7786(51) 0.3043(35) 0.068 Uiso 1 calc R .
H37B H 0.4878(59) -0.7099(51) 0.3186(35) 0.068 Uiso 1 calc R .
C38 C 0.6070(50) -0.6478(47) 0.2602(26) 0.072(24) Uiso 1 d GU .
C39 C 0.7027(56) -0.6727(35) 0.2291(35) 0.094(28) Uiso 1 d GU .
H39 H 0.7253(82) -0.7349(40) 0.2437(52) 0.112 Uiso 1 calc R .
C40 C 0.7646(37) -0.6045(56) 0.1763(33) 0.110(30) Uiso 1 d GU .
H40 H 0.8286(40) -0.6211(83) 0.1555(49) 0.131 Uiso 1 calc R .
C41 C 0.7309(53) -0.5114(47) 0.1545(28) 0.128(32) Uiso 1 d GU .
H41 H 0.7723(74) -0.4658(65) 0.1191(36) 0.154 Uiso 1 calc R .
C42 C 0.6352(59) -0.4866(36) 0.1856(36) 0.134(32) Uiso 1 d GU .
H42 H 0.6126(86) -0.4243(40) 0.1710(53) 0.161 Uiso 1 calc R .
C43 C 0.5733(38) -0.5548(57) 0.2385(34) 0.066(24) Uiso 1 d GU .
C44 C 0.4764(57) -0.5173(57) 0.2698(41) 0.068(28) Uiso 1 d U .
H44A H 0.4811(57) -0.4525(57) 0.2667(41) 0.082 Uiso 1 calc R .
H44B H 0.4516(57) -0.5544(57) 0.3188(41) 0.082 Uiso 1 calc R .
Pt2 Pt 0.3802(3) -0.5238(3) 0.2136(2) 0.077(2) Uani 1 d . .
Br2 Br 0.2565(9) -0.5165(9) 0.1458(6) 0.116(5) Uani 1 d . .
N3 N 0.4668(42) -0.6121(55) 0.1575(34) 0.108(31) Uiso 1 d G .
C45 C 0.4720(44) -0.7091(50) 0.1714(27) 0.090(32) Uiso 1 d GU .
H45 H 0.4302(62) -0.7478(73) 0.2121(35) 0.109 Uiso 1 calc R .
C46 C 0.5396(56) -0.7485(36) 0.1245(42) 0.114(31) Uiso 1 d GU .
H46 H 0.5431(84) -0.8134(37) 0.1338(63) 0.137 Uiso 1 calc R .
C47 C 0.6020(45) -0.6907(62) 0.0638(36) 0.141(33) Uiso 1 d GU .
C48 C 0.5969(47) -0.5937(57) 0.0499(29) 0.127(32) Uiso 1 d GU .
H48 H 0.6386(65) -0.5550(81) 0.0092(36) 0.153 Uiso 1 calc R .
C49 C 0.5293(57) -0.5543(34) 0.0967(42) 0.111(31) Uiso 1 d GU .
N4 N 0.4602(38) -0.4202(41) 0.1212(25) 0.052(22) Uiso 1 d G .
C50 C 0.5312(47) -0.4534(33) 0.0721(34) 0.079(27) Uiso 1 d GU .
C51 C 0.5963(39) -0.3915(56) 0.0161(29) 0.098(29) Uiso 1 d GU .
H51 H 0.6438(52) -0.4137(81) -0.0168(40) 0.118 Uiso 1 calc R .
C52 C 0.5904(46) -0.2962(50) 0.0090(30) 0.128(29) Uiso 1 d GU .
C53 C 0.5194(57) -0.2630(31) 0.0581(40) 0.132(33) Uiso 1 d GU .
H53 H 0.5155(83) -0.1992(32) 0.0534(59) 0.158 Uiso 1 calc R .
C54 C 0.4543(42) -0.3249(47) 0.1142(31) 0.132(37) Uiso 1 d GU .
H54 H 0.4068(56) -0.3027(71) 0.1470(43) 0.159 Uiso 1 calc R .
C80 C 0.6336(85) -0.2224(82) -0.0555(57) 0.137(34) Uiso 1 d U .
H80 H 0.6153(85) -0.1596(82) -0.0597(57) 0.165 Uiso 1 calc R .
C56 C 0.7266(184) -0.7264(166) -0.0237(124) 0.349(64) Uiso 1 d U .
Fe3 Fe 0.9175(21) -0.8258(19) -0.0771(12) 0.241(14) Uani 1 d D .
C57 C 0.8011(136) -0.9037(155) -0.0533(71) 0.385(64) Uiso 1 d GDU .
H57 H 0.7738(136) -0.9497(155) -0.0109(71) 0.462 Uiso 1 calc R .
C58 C 0.7746(50) -0.8061(192) -0.0718(119) 0.366(60) Uiso 1 d GDU .
C59 C 0.8337(161) -0.7608(76) -0.1409(118) 0.375(63) Uiso 1 d GDU .
H59 H 0.8316(275) -0.6968(88) -0.1659(197) 0.450 Uiso 1 calc R .
C60 C 0.8967(103) -0.8304(186) -0.1651(46) 0.376(65) Uiso 1 d GDU .
H60 H 0.9431(148) -0.8200(323) -0.2088(65) 0.451 Uiso 1 calc R .
C61 C 0.8766(146) -0.9187(96) -0.1110(134) 0.397(66) Uiso 1 d GDU .
H61 H 0.9074(238) -0.9763(153) -0.1130(230) 0.476 Uiso 1 calc R .
C62 C 0.9868(84) -0.8525(79) -0.0039(42) 0.239(47) Uiso 1 d GDU .
H62 H 0.9736(84) -0.9003(79) 0.0392(42) 0.286 Uiso 1 calc R .
C63 C 0.9444(65) -0.7599(93) -0.0174(58) 0.238(47) Uiso 1 d GDU .
H63 H 0.8986(87) -0.7362(152) 0.0153(92) 0.285 Uiso 1 calc R .
C64 C 0.9842(82) -0.7096(37) -0.0897(70) 0.234(48) Uiso 1 d GDU .
H64 H 0.9691(130) -0.6472(33) -0.1126(112) 0.281 Uiso 1 calc R .
C65 C 1.0513(51) -0.7712(96) -0.1209(42) 0.251(48) Uiso 1 d GDU .
H65 H 1.0877(83) -0.7563(158) -0.1679(49) 0.301 Uiso 1 calc R .
C66 C 1.0529(49) -0.8595(71) -0.0679(77) 0.247(48) Uiso 1 d GDU .
H66 H 1.0905(78) -0.9126(102) -0.0740(126) 0.297 Uiso 1 calc R .
Fe4 Fe 0.9030(16) -0.1651(18) -0.2047(11) 0.188(10) Uani 1 d D .
C67 C 0.8545(67) -0.0320(26) -0.2449(60) 0.201(41) Uiso 1 d GDU .
H67 H 0.8872(67) 0.0231(26) -0.2575(60) 0.241 Uiso 1 calc R .
C68 C 0.8600(60) -0.0851(70) -0.2893(26) 0.174(39) Uiso 1 d GDU .
H68 H 0.8968(86) -0.0708(115) -0.3361(22) 0.208 Uiso 1 calc R .
C69 C 0.7992(63) -0.1638(59) -0.2496(58) 0.178(38) Uiso 1 d GDU .
H69 H 0.7893(104) -0.2101(84) -0.2659(94) 0.213 Uiso 1 calc R .
C70 C 0.7562(24) -0.1593(69) -0.1807(49) 0.189(35) Uiso 1 d GDU .
C71 C 0.7904(63) -0.0779(73) -0.1778(47) 0.210(40) Uiso 1 d GDU .
H71 H 0.7737(102) -0.0581(116) -0.1388(67) 0.252 Uiso 1 calc R .
C72 C 0.9405(93) -0.2715(104) -0.1267(78) 0.347(64) Uiso 1 d GDU .
H72 H 0.9004(93) -0.3187(104) -0.0919(78) 0.417 Uiso 1 calc R .
C73 C 0.9999(122) -0.2758(92) -0.1932(115) 0.356(65) Uiso 1 d GDU .
H73 H 1.0055(207) -0.3263(149) -0.2096(191) 0.428 Uiso 1 calc R .
C74 C 1.0491(33) -0.1895(156) -0.2303(56) 0.352(65) Uiso 1 d GDU .
H74 H 1.0927(53) -0.1735(263) -0.2753(66) 0.423 Uiso 1 calc R .
C75 C 1.0202(107) -0.1319(74) -0.1867(116) 0.352(65) Uiso 1 d GDU .
H75 H 1.0415(181) -0.0715(89) -0.1981(196) 0.422 Uiso 1 calc R .
C76 C 0.9531(110) -0.1826(154) -0.1227(67) 0.362(65) Uiso 1 d GDU .
H76 H 0.9227(174) -0.1613(258) -0.0847(109) 0.435 Uiso 1 calc R .
C77 C 0.2971(61) -0.4275(54) 0.2613(41) 0.085(34) Uiso 1 d . .
H77A H 0.3398(64) -0.3908(231) 0.2680(225) 0.102 Uiso 1 calc R .
H77B H 0.2536(251) -0.4611(57) 0.3058(120) 0.102 Uiso 1 calc R .
H77C H 0.2598(269) -0.3865(223) 0.2319(125) 0.102 Uiso 1 calc R .
C78 C 0.3076(70) -0.6340(61) 0.2965(45) 0.115(40) Uiso 1 d . .
H78A H 0.2681(341) -0.6110(94) 0.3337(131) 0.138 Uiso 1 calc R .
H78B H 0.3542(70) -0.6806(203) 0.3130(200) 0.138 Uiso 1 calc R .
H78C H 0.2665(333) -0.6619(271) 0.2814(93) 0.138 Uiso 1 calc R .
Cl1 Cl 0.2235(39) -0.9415(34) 0.4587(25) 0.085(18) Uiso 0.50 d P .
Cl3 Cl 1.0409(34) -0.4896(31) -0.2258(23) 0.066(16) Uiso 0.50 d P .
Cl4 Cl 1.0008(34) -0.6060(32) -0.2923(22) 0.065(16) Uiso 0.50 d P .
Cl2 Cl 0.3851(41) -0.9344(37) 0.3358(27) 0.101(20) Uiso 0.50 d P .
C1S C 0.3110(99) -0.9926(88) 0.4129(65) 0.015(45) Uiso 0.50 d P .
C2S C 0.9767(89) -0.5144(82) -0.2786(58) 0.000(40) Uiso 0.50 d P .
C12 C 0.1732(71) -0.4332(67) 0.5211(43) 0.087(28) Uiso 1 d U .
H12A H 0.2329(71) -0.4037(67) 0.5012(43) 0.104 Uiso 1 calc R .
C79 C 0.6973(91) -0.2430(86) -0.1073(61) 0.152(35) Uiso 1 d U .
H79 H 0.7111(91) -0.3061(86) -0.1039(61) 0.182 Uiso 1 calc R .
C55 C 0.6640(158) -0.7783(152) 0.0127(104) 0.330(72) Uiso 1 d U .
H55A H 0.6494(158) -0.8380(152) 0.0161(104) 0.396 Uiso 1 calc R .

loop_
_atom_type_symbol
_atom_type_description
_atom_type_scat_dispersion_real
_atom_type_scat_dispersion_imag
_atom_type_scat_source
C C 0.0033 0.0016 'International Tables Vol C Tables 4.2.6.8 and 6.1.1.4'
H H 0.0000 0.0000 'International Tables Vol C Tables 4.2.6.8 and 6.1.1.4'
N N 0.0061 0.0033 'International Tables Vol C Tables 4.2.6.8 and 6.1.1.4'
Fe Fe 0.3463 0.8444 'International Tables Vol C Tables 4.2.6.8 and 6.1.1.4'
Br Br -0.2901 2.4595 'International Tables Vol C Tables 4.2.6.8 and 6.1.1.4'
Pt Pt -1.7033 8.3905 'International Tables Vol C Tables 4.2.6.8 and 6.1.1.4'
Cl Cl 0.1484 0.1585 'International Tables Vol C Tables 4.2.6.8 and 6.1.1.4'

loop_
_geom_angle_atom_site_label_1
_geom_angle_atom_site_label_2
_geom_angle_atom_site_label_3
_geom_angle
_geom_angle_site_symmetry_1
_geom_angle_site_symmetry_3
_geom_angle_publ_flag
C35 Pt1 N1 174.8(30) . . ?
C35 Pt1 C36 85.1(31) . . ?
N1 Pt1 C36 100.0(30) . . ?
C35 Pt1 N2 101.1(28) . . ?
N1 Pt1 N2 73.8(24) . . ?
C36 Pt1 N2 173.4(28) . . ?
C35 Pt1 C37 86.7(29) . . ?
N1 Pt1 C37 92.5(24) . . ?
C36 Pt1 C37 91.1(31) . . ?
N2 Pt1 C37 91.6(24) . . ?
C35 Pt1 Br1 94.8(22) . . ?
N1 Pt1 Br1 86.0(14) . . ?
C36 Pt1 Br1 88.6(23) . . ?
N2 Pt1 Br1 88.6(12) . . ?
C37 Pt1 Br1 178.4(20) . . ?
C1 N1 C5 120.0 . . ?
C1 N1 Pt1 126.6(40) . . ?
C5 N1 Pt1 113.2(40) . . ?
C2 C1 N1 120.0 . . ?
C3 C2 C1 120.0 . . ?
C2 C3 C4 120.0 . . ?
C2 C3 C23 125.1(64) . . ?
C4 C3 C23 114.7(64) . . ?
C3 C4 C5 120.0 . . ?
C6 C5 C4 113.6(60) . . ?
C6 C5 N1 126.0(60) . . ?
C4 C5 N1 120.0 . . ?
C6 N2 C10 120.0 . . ?
C6 N2 Pt1 119.2(36) . . ?
C10 N2 Pt1 120.6(35) . . ?
C5 C6 C7 134.0(57) . . ?
C5 C6 N2 106.0(57) . . ?
C7 C6 N2 120.0 . . ?
C8 C7 C6 120.0 . . ?
C7 C8 C9 120.0 . . ?
C7 C8 C11 129.7(63) . . ?
C9 C8 C11 110.3(63) . . ?
C10 C9 C8 120.0 . . ?
C9 C10 N2 120.0 . . ?
C12 C11 C8 117.5(90) . . ?
C14 Fe1 C18 129.4(36) . . ?
C14 Fe1 C15 41.6(5) . . ?
C18 Fe1 C15 166.3(41) . . ?
C14 Fe1 C19 108.1(28) . . ?
C18 Fe1 C19 41.5(5) . . ?
C15 Fe1 C19 125.9(36) . . ?
C14 Fe1 C22 168.1(41) . . ?
C18 Fe1 C22 41.5(5) . . ?
C15 Fe1 C22 149.2(41) . . ?
C19 Fe1 C22 69.9(7) . . ?
C14 Fe1 C13 41.5(5) . . ?
C18 Fe1 C13 110.0(27) . . ?
C15 Fe1 C13 69.9(7) . . ?
C19 Fe1 C13 120.7(33) . . ?
C22 Fe1 C13 128.7(35) . . ?
C14 Fe1 C16 69.9(7) . . ?
C18 Fe1 C16 152.2(40) . . ?
C15 Fe1 C16 41.5(5) . . ?
C19 Fe1 C16 162.9(41) . . ?
C22 Fe1 C16 115.6(34) . . ?
C13 Fe1 C16 69.8(7) . . ?
C14 Fe1 C20 117.1(33) . . ?
C18 Fe1 C20 69.8(7) . . ?
C15 Fe1 C20 103.9(27) . . ?
C19 Fe1 C20 41.4(5) . . ?
C22 Fe1 C20 69.7(7) . . ?
C13 Fe1 C20 153.6(40) . . ?
C16 Fe1 C20 123.3(36) . . ?
C14 Fe1 C21 150.0(40) . . ?
C18 Fe1 C21 69.8(7) . . ?
C15 Fe1 C21 114.1(33) . . ?
C19 Fe1 C21 69.7(7) . . ?
C22 Fe1 C21 41.3(5) . . ?
C13 Fe1 C21 165.0(41) . . ?
C16 Fe1 C21 103.1(29) . . ?
C20 Fe1 C21 41.3(5) . . ?
C14 Fe1 C17 69.8(7) . . ?
C18 Fe1 C17 119.8(32) . . ?
C15 Fe1 C17 69.8(7) . . ?
C19 Fe1 C17 155.2(40) . . ?
C22 Fe1 C17 106.8(27) . . ?
C13 Fe1 C17 41.3(5) . . ?
C16 Fe1 C17 41.3(5) . . ?
C20 Fe1 C17 162.3(42) . . ?
C21 Fe1 C17 124.9(36) . . ?
C14 C13 C17 108.0 . . ?
C14 C13 C12 134.1(78) . . ?
C17 C13 C12 117.5(78) . . ?
C14 C13 Fe1 68.9(9) . . ?
C17 C13 Fe1 69.5(9) . . ?
C12 C13 Fe1 121.0(46) . . ?
C15 C14 C13 108.0 . . ?
C15 C14 Fe1 69.2(9) . . ?
C13 C14 Fe1 69.6(9) . . ?
C16 C15 C14 108.0 . . ?
C16 C15 Fe1 69.6(9) . . ?
C14 C15 Fe1 69.2(9) . . ?
C15 C16 C17 108.0 . . ?
C15 C16 Fe1 68.9(9) . . ?
C17 C16 Fe1 69.5(9) . . ?
C16 C17 C13 108.0 . . ?
C16 C17 Fe1 69.2(9) . . ?
C13 C17 Fe1 69.1(9) . . ?
C22 C18 C19 108.0 . . ?
C22 C18 Fe1 69.5(9) . . ?
C19 C18 Fe1 69.4(9) . . ?
C20 C19 C18 108.0 . . ?
C20 C19 Fe1 69.7(9) . . ?
C18 C19 Fe1 69.1(9) . . ?
C19 C20 C21 108.0 . . ?
C19 C20 Fe1 68.9(9) . . ?
C21 C20 Fe1 69.5(9) . . ?
C22 C21 C20 108.0 . . ?
C22 C21 Fe1 69.0(9) . . ?
C20 C21 Fe1 69.3(9) . . ?
C21 C22 C18 108.0 . . ?
C21 C22 Fe1 69.7(9) . . ?
C18 C22 Fe1 69.0(9) . . ?
C24 C23 C3 124.7(94) . . ?
C23 C24 C25 119.0(95) . . ?
C25 Fe2 C26 41.4(5) . . ?
C25 Fe2 C31 175.8(34) . . ?
C26 Fe2 C31 140.6(37) . . ?
C25 Fe2 C32 142.8(37) . . ?
C26 Fe2 C32 109.0(30) . . ?
C31 Fe2 C32 41.4(5) . . ?
C25 Fe2 C30 137.2(35) . . ?
C26 Fe2 C30 174.7(34) . . ?
C31 Fe2 C30 41.3(5) . . ?
C32 Fe2 C30 69.6(7) . . ?
C25 Fe2 C33 114.2(29) . . ?
C26 Fe2 C33 105.9(28) . . ?
C31 Fe2 C33 69.6(7) . . ?
C32 Fe2 C33 41.3(5) . . ?
C30 Fe2 C33 69.5(7) . . ?
C25 Fe2 C34 111.8(27) . . ?
C26 Fe2 C34 133.5(36) . . ?
C31 Fe2 C34 69.6(7) . . ?
C32 Fe2 C34 69.6(7) . . ?
C30 Fe2 C34 41.2(5) . . ?
C33 Fe2 C34 41.2(5) . . ?
C25 Fe2 C29 41.2(5) . . ?
C26 Fe2 C29 69.6(7) . . ?
C31 Fe2 C29 134.5(35) . . ?
C32 Fe2 C29 170.7(34) . . ?
C30 Fe2 C29 112.6(28) . . ?
C33 Fe2 C29 147.9(35) . . ?
C34 Fe2 C29 118.4(28) . . ?
C25 Fe2 C27 69.6(7) . . ?
C26 Fe2 C27 41.4(5) . . ?
C31 Fe2 C27 109.7(30) . . ?
C32 Fe2 C27 103.2(26) . . ?
C30 Fe2 C27 143.7(37) . . ?
C33 Fe2 C27 129.1(35) . . ?
C34 Fe2 C27 170.3(36) . . ?
C29 Fe2 C27 69.4(7) . . ?
C25 Fe2 C28 69.4(7) . . ?
C26 Fe2 C28 69.5(7) . . ?
C31 Fe2 C28 107.2(27) . . ?
C32 Fe2 C28 129.6(33) . . ?
C30 Fe2 C28 115.4(30) . . ?
C33 Fe2 C28 169.1(37) . . ?
C34 Fe2 C28 148.5(36) . . ?
C29 Fe2 C28 41.1(5) . . ?
C27 Fe2 C28 41.2(5) . . ?
C29 C25 C26 108.0 . . ?
C29 C25 C24 117.5(82) . . ?
C26 C25 C24 134.4(82) . . ?
C29 C25 Fe2 69.8(9) . . ?
C26 C25 Fe2 69.1(9) . . ?
C24 C25 Fe2 128.9(49) . . ?
C27 C26 C25 108.0 . . ?
C27 C26 Fe2 69.6(9) . . ?
C25 C26 Fe2 69.5(9) . . ?
C28 C27 C26 108.0 . . ?
C28 C27 Fe2 69.8(9) . . ?
C26 C27 Fe2 69.0(9) . . ?
C27 C28 C29 108.0 . . ?
C27 C28 Fe2 69.0(9) . . ?
C29 C28 Fe2 69.4(9) . . ?
C28 C29 C25 108.0 . . ?
C28 C29 Fe2 69.5(9) . . ?
C25 C29 Fe2 69.0(9) . . ?
C31 C30 C34 108.0 . . ?
C31 C30 Fe2 69.2(9) . . ?
C34 C30 Fe2 69.5(9) . . ?
C30 C31 C32 108.0 . . ?
C30 C31 Fe2 69.5(9) . . ?
C32 C31 Fe2 69.4(9) . . ?
C33 C32 C31 108.0 . . ?
C33 C32 Fe2 69.5(9) . . ?
C31 C32 Fe2 69.3(9) . . ?
C34 C33 C32 108.0 . . ?
C34 C33 Fe2 69.5(9) . . ?
C32 C33 Fe2 69.2(9) . . ?
C33 C34 C30 108.0 . . ?
C33 C34 Fe2 69.3(9) . . ?
C30 C34 Fe2 69.2(9) . . ?
C38 C37 Pt1 114.9(51) . . ?
C39 C38 C43 120.0 . . ?
C39 C38 C37 113.6(70) . . ?
C43 C38 C37 126.2(70) . . ?
C38 C39 C40 120.0 . . ?
C41 C40 C39 120.0 . . ?
C40 C41 C42 120.0 . . ?
C43 C42 C41 120.0 . . ?
C42 C43 C38 120.0 . . ?
C42 C43 C44 114.0(69) . . ?
C38 C43 C44 125.8(68) . . ?
C43 C44 Pt2 108.2(47) . . ?
C44 Pt2 C77 82.3(32) . . ?
C44 Pt2 C78 91.4(34) . . ?
C77 Pt2 C78 90.4(33) . . ?
C44 Pt2 N3 99.2(26) . . ?
C77 Pt2 N3 175.4(31) . . ?
C78 Pt2 N3 94.0(34) . . ?
C44 Pt2 N4 91.5(25) . . ?
C77 Pt2 N4 95.7(28) . . ?
C78 Pt2 N4 173.6(31) . . ?
N3 Pt2 N4 79.9(27) . . ?
C44 Pt2 Br2 174.7(22) . . ?
C77 Pt2 Br2 92.9(24) . . ?
C78 Pt2 Br2 90.7(27) . . ?
N3 Pt2 Br2 85.5(15) . . ?
N4 Pt2 Br2 87.0(14) . . ?
C45 N3 C49 120.0 . . ?
C45 N3 Pt2 132.9(50) . . ?
C49 N3 Pt2 107.1(50) . . ?
N3 C45 C46 120.0 . . ?
C47 C46 C45 120.0 . . ?
C48 C47 C46 120.0 . . ?
C48 C47 C55 136.9(79) . . ?
C46 C47 C55 102.3(79) . . ?
C47 C48 C49 120.0 . . ?
C48 C49 N3 120.0 . . ?
C48 C49 C50 112.1(71) . . ?
N3 C49 C50 127.8(71) . . ?
C50 N4 C54 120.0 . . ?
C50 N4 Pt2 116.7(41) . . ?
C54 N4 Pt2 122.5(41) . . ?
C51 C50 N4 120.0 . . ?
C51 C50 C49 131.2(64) . . ?
N4 C50 C49 108.3(64) . . ?
C52 C51 C50 120.0 . . ?
C80 C52 C51 124.2(77) . . ?
C80 C52 C53 113.4(78) . . ?
C51 C52 C53 120.0 . . ?
C52 C53 C54 120.0 . . ?
C53 C54 N4 120.0 . . ?
C79 C80 C52 120.4(100) . . ?
C55 C56 C58 89.2(100) . . ?
C66 Fe3 C62 41.4(5) . . ?
C66 Fe3 C65 41.4(5) . . ?
C62 Fe3 C65 69.6(8) . . ?
C66 Fe3 C63 69.5(8) . . ?
C62 Fe3 C63 41.2(5) . . ?
C65 Fe3 C63 69.4(8) . . ?
C66 Fe3 C58 171.4(91) . . ?
C62 Fe3 C58 131.9(68) . . ?
C65 Fe3 C58 146.6(94) . . ?
C63 Fe3 C58 108.6(49) . . ?
C66 Fe3 C57 132.9(79) . . ?
C62 Fe3 C57 117.7(44) . . ?
C65 Fe3 C57 162.4(84) . . ?
C63 Fe3 C57 127.2(69) . . ?
C58 Fe3 C57 41.2(5) . . ?
C66 Fe3 C59 147.3(88) . . ?
C62 Fe3 C59 161.1(72) . . ?
C65 Fe3 C59 109.2(72) . . ?
C63 Fe3 C59 120.0(66) . . ?
C58 Fe3 C59 41.2(5) . . ?
C57 Fe3 C59 69.4(8) . . ?
C66 Fe3 C61 110.1(52) . . ?
C62 Fe3 C61 128.2(59) . . ?
C65 Fe3 C61 121.3(79) . . ?
C63 Fe3 C61 164.3(84) . . ?
C58 Fe3 C61 69.3(8) . . ?
C57 Fe3 C61 41.2(5) . . ?
C59 Fe3 C61 69.3(8) . . ?
C66 Fe3 C60 116.3(64) . . ?
C62 Fe3 C60 156.3(77) . . ?
C65 Fe3 C60 97.7(46) . . ?
C63 Fe3 C60 153.9(83) . . ?
C58 Fe3 C60 69.3(8) . . ?
C57 Fe3 C60 69.3(8) . . ?
C59 Fe3 C60 41.2(5) . . ?
C61 Fe3 C60 41.2(5) . . ?
C66 Fe3 C64 69.6(8) . . ?
C62 Fe3 C64 69.4(8) . . ?
C65 Fe3 C64 41.2(5) . . ?
C63 Fe3 C64 41.1(5) . . ?
C58 Fe3 C64 114.9(77) . . ?
C57 Fe3 C64 154.7(92) . . ?
C59 Fe3 C64 96.9(45) . . ?
C61 Fe3 C64 154.4(87) . . ?
C60 Fe3 C64 114.7(71) . . ?
C61 C57 C58 108.0 . . ?
C61 C57 Fe3 69.5(9) . . ?
C58 C57 Fe3 69.4(9) . . ?
C56 C58 C59 112.4(100) . . ?
C56 C58 C57 134.2(100) . . ?
C59 C58 C57 108.0 . . ?
C56 C58 Fe3 105.8(100) . . ?
C59 C58 Fe3 69.4(9) . . ?
C57 C58 Fe3 69.4(9) . . ?
C60 C59 C58 108.0 . . ?
C60 C59 Fe3 69.4(9) . . ?
C58 C59 Fe3 69.4(9) . . ?
C59 C60 C61 108.00(8) . . ?
C59 C60 Fe3 69.4(9) . . ?
C61 C60 Fe3 69.4(9) . . ?
C60 C61 C57 108.00(9) . . ?
C60 C61 Fe3 69.4(9) . . ?
C57 C61 Fe3 69.4(9) . . ?
C66 C62 C63 108.0 . . ?
C66 C62 Fe3 69.1(9) . . ?
C63 C62 Fe3 69.7(9) . . ?
C64 C63 C62 108.0 . . ?
C64 C63 Fe3 69.4(9) . . ?
C62 C63 Fe3 69.1(9) . . ?
C65 C64 C63 108.0 . . ?
C65 C64 Fe3 69.0(9) . . ?
C63 C64 Fe3 69.5(9) . . ?
C66 C65 C64 108.0 . . ?
C66 C65 Fe3 69.2(9) . . ?
C64 C65 Fe3 69.7(9) . . ?
C65 C66 C62 108.0 . . ?
C65 C66 Fe3 69.5(9) . . ?
C62 C66 Fe3 69.6(9) . . ?
C67 Fe4 C68 41.2(5) . . ?
C67 Fe4 C75 97.2(41) . . ?
C68 Fe4 C75 121.2(55) . . ?
C67 Fe4 C74 117.2(64) . . ?
C68 Fe4 C74 111.6(40) . . ?
C75 Fe4 C74 41.2(5) . . ?
C67 Fe4 C71 41.3(5) . . ?
C68 Fe4 C71 69.5(8) . . ?
C75 Fe4 C71 108.5(62) . . ?
C74 Fe4 C71 147.2(78) . . ?
C67 Fe4 C69 69.4(7) . . ?
C68 Fe4 C69 41.1(5) . . ?
C75 Fe4 C69 162.3(58) . . ?
C74 Fe4 C69 134.1(57) . . ?
C71 Fe4 C69 69.5(8) . . ?
C67 Fe4 C76 113.0(63) . . ?
C68 Fe4 C76 152.9(71) . . ?
C75 Fe4 C76 41.1(5) . . ?
C74 Fe4 C76 69.3(8) . . ?
C71 Fe4 C76 95.1(42) . . ?
C69 Fe4 C76 154.3(63) . . ?
C67 Fe4 C73 157.5(74) . . ?
C68 Fe4 C73 130.5(60) . . ?
C75 Fe4 C73 69.2(8) . . ?
C74 Fe4 C73 41.1(5) . . ?
C71 Fe4 C73 158.9(71) . . ?
C69 Fe4 C73 119.2(41) . . ?
C76 Fe4 C73 69.1(8) . . ?
C67 Fe4 C70 69.5(8) . . ?
C68 Fe4 C70 69.4(7) . . ?
C75 Fe4 C70 146.1(75) . . ?
C74 Fe4 C70 171.5(78) . . ?
C71 Fe4 C70 41.3(5) . . ?
C69 Fe4 C70 41.2(5) . . ?
C76 Fe4 C70 114.0(55) . . ?
C73 Fe4 C70 131.5(66) . . ?
C67 Fe4 C72 151.9(77) . . ?
C68 Fe4 C72 166.0(72) . . ?
C75 Fe4 C72 69.2(8) . . ?
C74 Fe4 C72 69.2(8) . . ?
C71 Fe4 C72 118.0(68) . . ?
C69 Fe4 C72 127.9(52) . . ?
C76 Fe4 C72 41.0(5) . . ?
C73 Fe4 C72 41.0(5) . . ?
C70 Fe4 C72 107.7(43) . . ?
C71 C67 C68 108.0 . . ?
C71 C67 Fe4 69.2(9) . . ?
C68 C67 Fe4 69.6(9) . . ?
C69 C68 C67 108.0 . . ?
C69 C68 Fe4 69.4(9) . . ?
C67 C68 Fe4 69.2(9) . . ?
C68 C69 C70 108.0 . . ?
C68 C69 Fe4 69.5(9) . . ?
C70 C69 Fe4 69.1(9) . . ?
C71 C70 C69 108.0 . . ?
C71 C70 C79 121.3(100) . . ?
C69 C70 C79 129.2(100) . . ?
C71 C70 Fe4 69.2(9) . . ?
C69 C70 Fe4 69.7(9) . . ?
C79 C70 Fe4 115.8(58) . . ?
C70 C71 C67 108.0 . . ?
C70 C71 Fe4 69.5(9) . . ?
C67 C71 Fe4 69.5(9) . . ?
C73 C72 C76 108.0 . . ?
C73 C72 Fe4 69.4(9) . . ?
C76 C72 Fe4 69.3(9) . . ?
C74 C73 C72 108.0 . . ?
C74 C73 Fe4 69.2(9) . . ?
C72 C73 Fe4 69.6(9) . . ?
C73 C74 C75 108.0 . . ?
C73 C74 Fe4 69.7(9) . . ?
C75 C74 Fe4 69.3(9) . . ?
C76 C75 C74 108.0 . . ?
C76 C75 Fe4 69.6(9) . . ?
C74 C75 Fe4 69.5(9) . . ?
C75 C76 C72 108.0 . . ?
C75 C76 Fe4 69.2(9) . . ?
C72 C76 Fe4 69.7(9) . . ?
Cl1 C1S Cl2 122.9(82) . . ?
Cl4 C2S Cl3 117.0(76) . . ?
C11 C12 C13 134.2(93) . . ?
C80 C79 C70 122.1(100) . . ?
C56 C55 C47 91.5(100) . . ?

loop_
_geom_bond_atom_site_label_1
_geom_bond_atom_site_label_2
_geom_bond_distance
_geom_bond_site_symmetry_2
_geom_bond_publ_flag
Pt1 C35 1.93(7) . ?
Pt1 N1 2.03(4) . ?
Pt1 C36 2.06(8) . ?
Pt1 N2 2.15(4) . ?
Pt1 C37 2.15(7) . ?
Pt1 Br1 2.634(12) . ?
N1 C1 1.39 . ?
N1 C5 1.39 . ?
C1 C2 1.39 . ?
C2 C3 1.39 . ?
C3 C4 1.39 . ?
C3 C23 1.52(10) . ?
C4 C5 1.39 . ?
C5 C6 1.30(5) . ?
N2 C6 1.39 . ?
N2 C10 1.39 . ?
C6 C7 1.39 . ?
C7 C8 1.39 . ?
C8 C9 1.39 . ?
C8 C11 1.41(9) . ?
C9 C10 1.39 . ?
C11 C12 1.35(10) . ?
Fe1 C14 2.00(3) . ?
Fe1 C18 2.00(3) . ?
Fe1 C15 2.00(3) . ?
Fe1 C19 2.00(3) . ?
Fe1 C22 2.01(3) . ?
Fe1 C13 2.01(3) . ?
Fe1 C16 2.01(3) . ?
Fe1 C20 2.01(3) . ?
Fe1 C21 2.02(3) . ?
Fe1 C17 2.01(2) . ?
C13 C14 1.42 . ?
C13 C17 1.42 . ?
C13 C12 1.52(9) . ?
C14 C15 1.42 . ?
C15 C16 1.42 . ?
C16 C17 1.42 . ?
C18 C22 1.42 . ?
C18 C19 1.42 . ?
C19 C20 1.42 . ?
C20 C21 1.42 . ?
C21 C22 1.42 . ?
C23 C24 1.38(11) . ?
C24 C25 1.51(9) . ?
Fe2 C25 2.01(3) . ?
Fe2 C26 2.01(3) . ?
Fe2 C31 2.01(3) . ?
Fe2 C32 2.01(3) . ?
Fe2 C30 2.01(3) . ?
Fe2 C33 2.02(3) . ?
Fe2 C34 2.02(3) . ?
Fe2 C29 2.02(3) . ?
Fe2 C27 2.01(3) . ?
Fe2 C28 2.02(3) . ?
C25 C29 1.42 . ?
C25 C26 1.42 . ?
C26 C27 1.42 . ?
C27 C28 1.42 . ?
C28 C29 1.42 . ?
C30 C31 1.42 . ?
C30 C34 1.42 . ?
C31 C32 1.42 . ?
C32 C33 1.42 . ?
C33 C34 1.42 . ?
C37 C38 1.37(7) . ?
C38 C39 1.39 . ?
C38 C43 1.39 . ?
C39 C40 1.39 . ?
C40 C41 1.39 . ?
C41 C42 1.39 . ?
C42 C43 1.39 . ?
C43 C44 1.47(8) . ?
C44 Pt2 2.14(8) . ?
Pt2 C77 2.09(7) . ?
Pt2 C78 2.06(8) . ?
Pt2 N3 2.11(5) . ?
Pt2 N4 2.13(4) . ?
Pt2 Br2 2.609(14) . ?
N3 C45 1.39 . ?
N3 C49 1.39 . ?
C45 C46 1.39 . ?
C46 C47 1.39 . ?
C47 C48 1.39 . ?
C47 C55 1.95(22) . ?
C48 C49 1.39 . ?
C49 C50 1.43(6) . ?
N4 C50 1.39 . ?
N4 C54 1.39 . ?
C50 C51 1.39 . ?
C51 C52 1.39 . ?
C52 C80 1.45(11) . ?
C52 C53 1.39 . ?
C53 C54 1.39 . ?
C80 C79 1.29(12) . ?
C56 C55 1.17(29) . ?
C56 C58 1.78(25) . ?
Fe3 C66 2.01(3) . ?
Fe3 C62 2.01(3) . ?
Fe3 C65 2.01(3) . ?
Fe3 C63 2.02(3) . ?
Fe3 C58 2.02(3) . ?
Fe3 C57 2.02(3) . ?
Fe3 C59 2.02(3) . ?
Fe3 C61 2.02(3) . ?
Fe3 C60 2.02(3) . ?
Fe3 C64 2.02(3) . ?
C57 C61 1.42 . ?
C57 C58 1.42 . ?
C58 C59 1.42 . ?
C59 C60 1.42 . ?
C60 C61 1.42 . ?
C62 C66 1.42 . ?
C62 C63 1.42 . ?
C63 C64 1.42 . ?
C64 C65 1.42 . ?
C65 C66 1.42 . ?
Fe4 C67 2.02(3) . ?
Fe4 C68 2.02(3) . ?
Fe4 C75 2.02(3) . ?
Fe4 C74 2.02(3) . ?
Fe4 C71 2.01(3) . ?
Fe4 C69 2.02(3) . ?
Fe4 C76 2.02(3) . ?
Fe4 C73 2.03(3) . ?
Fe4 C70 2.01(3) . ?
Fe4 C72 2.03(3) . ?
C67 C71 1.42 . ?
C67 C68 1.42 . ?
C68 C69 1.42 . ?
C69 C70 1.42 . ?
C70 C71 1.42 . ?
C70 C79 1.68(12) . ?
C72 C73 1.42 . ?
C72 C76 1.42 . ?
C73 C74 1.42 . ?
C74 C75 1.42 . ?
C75 C76 1.42 . ?
Cl1 C1S 1.62(13) . ?
Cl3 C2S 1.83(12) . ?
Cl4 C2S 1.49(11) . ?
Cl2 C1S 1.66(13) . ?
